data_2102982
loop_
_publ_author_name
'Wardell, Solange M. S. V.'
'de Souza, Marcus V. N.'
'Wardell, James L.'
'Low, John N.'
'Glidewell, Christopher'

_publ_section_title
;
 Supramolecular structures in <i>N</i>-isonicotinoyl
 arylaldehydehydrazones: multiple hydrogen-bonding modes in series of
 geometric isomers
;
_journal_coeditor_code BM5048
_journal_issue 6
_journal_name_full 'Acta Crystallographica Section B'
_journal_page_first 879
_journal_page_last 895
_journal_paper_doi 10.1107/S0108768107036270
_journal_volume 63
_journal_year 2007
_chemical_formula_moiety 'C14 H13 N3 O2'
_chemical_formula_sum 'C14 H13 N3 O2'
_chemical_formula_weight 255.27
_chemical_name_systematic
;
N-isonicotinoyl 2-methoxybenzaldehydehydrazone
;
_space_group_IT_number 14
_symmetry_cell_setting monoclinic
_symmetry_space_group_name_Hall '-P 2ybc'
_symmetry_space_group_name_H-M 'P 1 21/c 1'
_atom_sites_solution_hydrogens geom
_atom_sites_solution_primary direct
_atom_sites_solution_secondary difmap
_cell_angle_alpha 90.00
_cell_angle_beta 97.236(2)
_cell_angle_gamma 90.00
_cell_formula_units_Z 8
_cell_length_a 9.8899(3)
_cell_length_b 15.8189(4)
_cell_length_c 17.0380(5)
_cell_measurement_reflns_used 6048
_cell_measurement_temperature 120(2)
_cell_measurement_theta_max 27.52
_cell_measurement_theta_min 1.76
_cell_volume 2644.32(13)
_computing_cell_refinement 'DENZO (Otwinowski & Minor, 1997) & COLLECT'
_computing_data_collection 'COLLECT (Hooft, 1999)'
_computing_data_reduction 'DENZO & COLLECT'
_computing_molecular_graphics 'PLATON (Spek, 2003)'
_computing_publication_material 'SHELXL-97 & PRPKAPPA (Ferguson, 1999)'
_computing_structure_refinement 'OSCAIL and SHELXL-97 (Sheldrick, 1997)'
_computing_structure_solution 'OSCAIL (McArdle, 2003) & SHELXS-97 (Sheldrick, 1997)'
_diffrn_ambient_temperature 120(2)
_diffrn_detector_area_resol_mean 9.091
_diffrn_measured_fraction_theta_full 0.995
_diffrn_measured_fraction_theta_max 0.995
_diffrn_measurement_device_type 'Bruker-Nonius KappaCCD'
_diffrn_measurement_method '\f & \w scans'
_diffrn_radiation_monochromator graphite
_diffrn_radiation_source 'Bruker-Nonius FR591 rotating anode'
_diffrn_radiation_type 'Mo K\a'
_diffrn_radiation_wavelength 0.71073
_diffrn_reflns_av_R_equivalents 0.0531
_diffrn_reflns_av_sigmaI/netI 0.0555
_diffrn_reflns_limit_h_max 12
_diffrn_reflns_limit_h_min -12
_diffrn_reflns_limit_k_max 20
_diffrn_reflns_limit_k_min -20
_diffrn_reflns_limit_l_max 22
_diffrn_reflns_limit_l_min -22
_diffrn_reflns_number 33120
_diffrn_reflns_theta_full 27.52
_diffrn_reflns_theta_max 27.52
_diffrn_reflns_theta_min 1.76
_diffrn_standards_decay_% 0
_diffrn_standards_number 0
_exptl_absorpt_coefficient_mu 0.089
_exptl_absorpt_correction_T_max 0.996
_exptl_absorpt_correction_T_min 0.974
_exptl_absorpt_correction_type multi-scan
_exptl_absorpt_process_details 'SADABS 2.10 (Sheldrick, 2003)'
_exptl_crystal_colour colourless
_exptl_crystal_density_diffrn 1.282
_exptl_crystal_density_method 'not measured'
_exptl_crystal_description needle
_exptl_crystal_F_000 1072
_exptl_crystal_size_max 0.40
_exptl_crystal_size_mid 0.08
_exptl_crystal_size_min 0.05
_refine_diff_density_max 0.190
_refine_diff_density_min -0.215
_refine_ls_extinction_method none
_refine_ls_goodness_of_fit_ref 1.018
_refine_ls_hydrogen_treatment constr
_refine_ls_matrix_type full
_refine_ls_number_parameters 345
_refine_ls_number_reflns 6048
_refine_ls_number_restraints 0
_refine_ls_restrained_S_all 1.018
_refine_ls_R_factor_all 0.0913
_refine_ls_R_factor_gt 0.0523
_refine_ls_shift/su_max 0.000
_refine_ls_shift/su_mean 0.000
_refine_ls_structure_factor_coef Fsqd
_refine_ls_weighting_details 'w=1/[\s^2^(Fo^2^)+(0.0411P)^2^+0.7605P] where P=(Fo^2^+2Fc^2^)/3'
_refine_ls_weighting_scheme calc
_refine_ls_wR_factor_gt 0.0950
_refine_ls_wR_factor_ref 0.1062
_reflns_number_gt 4196
_reflns_number_total 6048
_reflns_threshold_expression I>2\s(I)
_cod_data_source_file bm5048.cif
_cod_data_source_block XI
_cod_depositor_comments
;
The following automatic conversions were performed:
'_exptl_absorpt_correction_type' value 'Multi-scan' changed to
'multi-scan' according to
'/home/saulius/struct/CIF-dictionaries/cif_core.dic' dictionary named
'cif_core.dic' version 2.4.1 from 2010-06-29.

Automatic conversion script
Id: cif_fix_enum 1527 2010-12-29 10:47:43Z saulius 

The following automatic conversions were performed:

'_exptl_absorpt_correction_type' value 'Multi-scan' changed to
'multi-scan' according to
/home/saulius/struct/CIF-dictionaries/cif_core.dic dictionary named
'cif_core.dic' version 2.4.1 from 2010-06-29.

Automatic conversion script
Id: cif_fix_values 1715 2011-07-08 13:25:40Z adriana 
;
_cod_original_sg_symbol_H-M 'P 21/c'
_cod_database_code 2102982

loop_
_symmetry_equiv_pos_as_xyz
'x, y, z'
'-x, y+1/2, -z+1/2'
'-x, -y, -z'
'x, -y-1/2, z-1/2'

loop_
_atom_site_type_symbol
_atom_site_label
_atom_site_fract_x
_atom_site_fract_y
_atom_site_fract_z
_atom_site_U_iso_or_equiv
_atom_site_adp_type
_atom_site_calc_flag
_atom_site_refinement_flags
_atom_site_occupancy
N N11 0.24285(13) 0.46023(9) 0.50833(8) 0.0322(3) Uani d . 1
C C12 0.32844(16) 0.41087(10) 0.47406(9) 0.0283(4) Uani d . 1
C C13 0.40675(15) 0.43834(9) 0.41718(9) 0.0235(3) Uani d . 1
C C14 0.39903(15) 0.52289(9) 0.39537(9) 0.0218(3) Uani d . 1
C C15 0.31165(16) 0.57525(10) 0.43039(9) 0.0276(4) Uani d . 1
C C16 0.23589(16) 0.54106(11) 0.48509(10) 0.0325(4) Uani d . 1
C C17 0.48363(15) 0.56099(9) 0.33778(9) 0.0221(3) Uani d . 1
O O1 0.53411(11) 0.63194(6) 0.34959(6) 0.0274(3) Uani d . 1
N N17 0.49667(13) 0.51292(8) 0.27459(7) 0.0251(3) Uani d . 1
N N27 0.57270(13) 0.54065(8) 0.21639(8) 0.0261(3) Uani d . 1
C C27 0.57442(15) 0.48788(10) 0.15936(9) 0.0267(4) Uani d . 1
C C21 0.64948(15) 0.50540(10) 0.09265(9) 0.0264(4) Uani d . 1
C C22 0.65393(16) 0.44324(10) 0.03400(9) 0.0286(4) Uani d . 1
O O22 0.58912(12) 0.36911(7) 0.04609(7) 0.0355(3) Uani d . 1
C C221 0.58917(19) 0.30389(12) -0.01257(11) 0.0441(5) Uani d . 1
C C23 0.72338(18) 0.45857(12) -0.03076(10) 0.0369(4) Uani d . 1
C C24 0.78696(19) 0.53524(12) -0.03723(11) 0.0437(5) Uani d . 1
C C25 0.78403(19) 0.59739(12) 0.01980(11) 0.0424(5) Uani d . 1
C C26 0.71520(17) 0.58195(11) 0.08420(10) 0.0334(4) Uani d . 1
N N31 -0.07965(14) 0.22436(9) 0.07857(9) 0.0349(3) Uani d . 1
C C32 0.03832(17) 0.18196(11) 0.08414(11) 0.0358(4) Uani d . 1
C C33 0.15787(16) 0.20838(10) 0.12824(10) 0.0293(4) Uani d . 1
C C34 0.15779(15) 0.28436(9) 0.16890(9) 0.0225(3) Uani d . 1
C C35 0.03634(15) 0.32914(10) 0.16381(9) 0.0265(4) Uani d . 1
C C36 -0.07832(16) 0.29678(10) 0.11920(10) 0.0310(4) Uani d . 1
C C37 0.28144(15) 0.32300(9) 0.21527(9) 0.0225(3) Uani d . 1
O O3 0.28046(10) 0.39774(6) 0.23568(6) 0.0286(3) Uani d . 1
N N37 0.39079(12) 0.27253(8) 0.23228(8) 0.0260(3) Uani d . 1
N N47 0.51289(12) 0.30839(8) 0.26555(7) 0.0253(3) Uani d . 1
C C47 0.61228(16) 0.25583(10) 0.27639(9) 0.0274(4) Uani d . 1
C C41 0.75064(15) 0.28293(10) 0.30607(9) 0.0262(4) Uani d . 1
C C42 0.85552(16) 0.22238(10) 0.31390(9) 0.0290(4) Uani d . 1
O O42 0.81679(11) 0.14148(7) 0.29343(7) 0.0373(3) Uani d . 1
C C421 0.92104(19) 0.08051(11) 0.28666(13) 0.0474(5) Uani d . 1
C C43 0.98840(17) 0.24604(12) 0.34073(10) 0.0358(4) Uani d . 1
C C44 1.01772(17) 0.32986(12) 0.35887(10) 0.0387(4) Uani d . 1
C C45 0.91641(17) 0.39039(12) 0.35039(10) 0.0370(4) Uani d . 1
C C46 0.78383(17) 0.36693(11) 0.32432(9) 0.0311(4) Uani d . 1
H H12 0.3359 0.3533 0.4898 0.034 Uiso calc R 1
H H13 0.4642 0.4003 0.3937 0.028 Uiso calc R 1
H H15 0.3041 0.6335 0.4170 0.033 Uiso calc R 1
H H16 0.1747 0.5773 0.5078 0.039 Uiso calc R 1
H H17 0.4566 0.4632 0.2698 0.030 Uiso calc R 1
H H27 0.5257 0.4362 0.1605 0.032 Uiso calc R 1
H H22A 0.5466 0.3253 -0.0638 0.066 Uiso calc R 1
H H22B 0.5378 0.2550 0.0030 0.066 Uiso calc R 1
H H22C 0.6832 0.2869 -0.0169 0.066 Uiso calc R 1
H H23 0.7269 0.4164 -0.0702 0.044 Uiso calc R 1
H H24 0.8337 0.5457 -0.0817 0.052 Uiso calc R 1
H H25 0.8287 0.6499 0.0148 0.051 Uiso calc R 1
H H26 0.7128 0.6245 0.1234 0.040 Uiso calc R 1
H H32 0.0400 0.1303 0.0559 0.043 Uiso calc R 1
H H33 0.2383 0.1752 0.1306 0.035 Uiso calc R 1
H H35 0.0321 0.3815 0.1907 0.032 Uiso calc R 1
H H36 -0.1610 0.3278 0.1173 0.037 Uiso calc R 1
H H37 0.3850 0.2179 0.2225 0.031 Uiso calc R 1
H H47 0.5955 0.1977 0.2648 0.033 Uiso calc R 1
H H42A 0.9816 0.1011 0.2495 0.071 Uiso calc R 1
H H42B 0.8794 0.0271 0.2672 0.071 Uiso calc R 1
H H42C 0.9738 0.0714 0.3386 0.071 Uiso calc R 1
H H43 1.0589 0.2049 0.3466 0.043 Uiso calc R 1
H H44 1.1087 0.3459 0.3774 0.046 Uiso calc R 1
H H45 0.9378 0.4479 0.3624 0.044 Uiso calc R 1
H H46 0.7142 0.4086 0.3187 0.037 Uiso calc R 1

loop_
_atom_site_aniso_label
_atom_site_aniso_U_11
_atom_site_aniso_U_22
_atom_site_aniso_U_33
_atom_site_aniso_U_12
_atom_site_aniso_U_13
_atom_site_aniso_U_23
N11 0.0254(7) 0.0439(9) 0.0269(8) 0.0010(6) 0.0025(6) 0.0029(6)
C12 0.0279(9) 0.0289(9) 0.0267(9) -0.0040(7) -0.0023(7) 0.0029(7)
C13 0.0234(8) 0.0228(8) 0.0232(8) -0.0008(6) -0.0007(6) -0.0030(6)
C14 0.0180(7) 0.0252(8) 0.0206(8) -0.0016(6) -0.0041(6) -0.0024(6)
C15 0.0274(9) 0.0269(8) 0.0273(9) 0.0044(7) -0.0017(7) 0.0003(7)
C16 0.0259(9) 0.0426(10) 0.0284(9) 0.0081(7) 0.0013(7) -0.0028(8)
C17 0.0201(8) 0.0202(8) 0.0246(8) 0.0008(6) -0.0025(6) 0.0014(6)
O1 0.0295(6) 0.0216(6) 0.0298(6) -0.0050(5) -0.0017(5) 0.0008(5)
N17 0.0285(7) 0.0214(7) 0.0262(7) -0.0067(5) 0.0072(6) -0.0009(6)
N27 0.0237(7) 0.0293(7) 0.0257(7) -0.0037(5) 0.0041(6) 0.0039(6)
C27 0.0243(8) 0.0279(8) 0.0275(9) -0.0027(7) 0.0016(7) 0.0027(7)
C21 0.0222(8) 0.0324(9) 0.0239(8) 0.0003(6) 0.0004(7) 0.0045(7)
C22 0.0234(8) 0.0339(9) 0.0276(9) 0.0024(7) -0.0006(7) 0.0054(7)
O22 0.0371(7) 0.0339(7) 0.0363(7) -0.0028(5) 0.0073(6) -0.0061(5)
C221 0.0439(11) 0.0432(11) 0.0445(11) 0.0015(9) 0.0024(9) -0.0132(9)
C23 0.0381(10) 0.0460(11) 0.0271(9) 0.0054(8) 0.0055(8) 0.0000(8)
C24 0.0454(11) 0.0567(12) 0.0311(10) -0.0025(9) 0.0135(9) 0.0091(9)
C25 0.0436(11) 0.0473(11) 0.0373(11) -0.0106(9) 0.0090(9) 0.0085(9)
C26 0.0341(10) 0.0377(10) 0.0283(9) -0.0046(8) 0.0031(8) 0.0026(7)
N31 0.0255(8) 0.0322(8) 0.0453(9) -0.0034(6) -0.0017(6) -0.0044(7)
C32 0.0287(9) 0.0307(9) 0.0469(11) -0.0030(7) 0.0001(8) -0.0111(8)
C33 0.0221(8) 0.0287(9) 0.0370(10) -0.0008(7) 0.0030(7) -0.0059(7)
C34 0.0211(8) 0.0242(8) 0.0223(8) -0.0024(6) 0.0032(6) 0.0010(6)
C35 0.0253(8) 0.0243(8) 0.0299(9) -0.0006(6) 0.0033(7) -0.0003(7)
C36 0.0221(8) 0.0303(9) 0.0398(10) 0.0025(7) 0.0007(7) 0.0030(8)
C37 0.0221(8) 0.0243(8) 0.0217(8) -0.0013(6) 0.0051(6) -0.0017(6)
O3 0.0249(6) 0.0237(6) 0.0366(7) -0.0001(4) 0.0018(5) -0.0076(5)
N37 0.0221(7) 0.0220(7) 0.0328(8) -0.0020(5) -0.0010(6) -0.0066(6)
N47 0.0198(7) 0.0291(7) 0.0267(7) -0.0030(6) 0.0020(6) -0.0055(6)
C47 0.0264(9) 0.0270(8) 0.0282(9) -0.0012(7) 0.0011(7) -0.0042(7)
C41 0.0233(8) 0.0339(9) 0.0211(8) -0.0022(7) 0.0012(7) -0.0023(7)
C42 0.0269(9) 0.0349(9) 0.0249(9) -0.0024(7) 0.0019(7) 0.0033(7)
O42 0.0255(6) 0.0319(7) 0.0538(8) 0.0028(5) 0.0021(6) 0.0039(6)
C421 0.0348(11) 0.0341(10) 0.0735(15) 0.0086(8) 0.0076(10) 0.0063(10)
C43 0.0244(9) 0.0505(11) 0.0323(10) 0.0018(8) 0.0030(7) 0.0058(8)
C44 0.0251(9) 0.0578(12) 0.0326(10) -0.0106(8) 0.0010(8) -0.0050(9)
C45 0.0332(10) 0.0451(11) 0.0332(10) -0.0126(8) 0.0063(8) -0.0104(8)
C46 0.0290(9) 0.0368(10) 0.0276(9) -0.0032(7) 0.0038(7) -0.0081(7)

loop_
_atom_type_symbol
_atom_type_description
_atom_type_scat_dispersion_real
_atom_type_scat_dispersion_imag
_atom_type_scat_source
C C 0.0033 0.0016 'International Tables Vol C Tables 4.2.6.8 and 6.1.1.4'
H H 0.0000 0.0000 'International Tables Vol C Tables 4.2.6.8 and 6.1.1.4'
N N 0.0061 0.0033 'International Tables Vol C Tables 4.2.6.8 and 6.1.1.4'
O O 0.0106 0.0060 'International Tables Vol C Tables 4.2.6.8 and 6.1.1.4'

loop_
_geom_angle_atom_site_label_1
_geom_angle_atom_site_label_2
_geom_angle_atom_site_label_3
_geom_angle
_geom_angle_publ_flag
C16 N11 C12 116.11(14) no
N11 C12 C13 124.24(15) no
N11 C12 H12 117.9 no
C13 C12 H12 117.9 no
C12 C13 C14 118.23(14) no
C12 C13 H13 120.9 no
C14 C13 H13 120.9 no
C15 C14 C13 118.51(14) no
C15 C14 C17 118.23(13) no
C13 C14 C17 123.24(13) no
C16 C15 C14 118.59(15) no
C16 C15 H15 120.7 no
C14 C15 H15 120.7 no
N11 C16 C15 124.29(15) no
N11 C16 H16 117.9 no
C15 C16 H16 117.9 no
O1 C17 N17 124.75(14) no
O1 C17 C14 120.53(13) no
N17 C17 C14 114.71(13) no
C17 N17 N27 120.73(12) no
C17 N17 H17 119.6 no
N27 N17 H17 119.6 no
C27 N27 N17 113.30(12) no
N27 C27 C21 121.52(14) no
N27 C27 H27 119.2 no
C21 C27 H27 119.2 no
C26 C21 C22 118.58(14) no
C26 C21 C27 122.41(15) no
C22 C21 C27 119.00(14) no
O22 C22 C23 123.87(15) no
O22 C22 C21 115.86(13) no
C23 C22 C21 120.26(15) no
C22 O22 C221 118.09(13) no
O22 C221 H22A 109.5 no
O22 C221 H22B 109.5 no
H22A C221 H22B 109.5 no
O22 C221 H22C 109.5 no
H22A C221 H22C 109.5 no
H22B C221 H22C 109.5 no
C24 C23 C22 119.52(16) no
C24 C23 H23 120.2 no
C22 C23 H23 120.2 no
C23 C24 C25 121.25(16) no
C23 C24 H24 119.4 no
C25 C24 H24 119.4 no
C26 C25 C24 119.14(17) no
C26 C25 H25 120.4 no
C24 C25 H25 120.4 no
C25 C26 C21 121.25(16) no
C25 C26 H26 119.4 no
C21 C26 H26 119.4 no
C36 N31 C32 116.15(14) no
N31 C32 C33 124.39(15) no
N31 C32 H32 117.8 no
C33 C32 H32 117.8 no
C32 C33 C34 118.61(15) no
C32 C33 H33 120.7 no
C34 C33 H33 120.7 no
C33 C34 C35 117.77(14) no
C33 C34 C37 124.36(13) no
C35 C34 C37 117.83(13) no
C36 C35 C34 119.30(14) no
C36 C35 H35 120.4 no
C34 C35 H35 120.4 no
N31 C36 C35 123.77(15) no
N31 C36 H36 118.1 no
C35 C36 H36 118.1 no
O3 C37 N37 122.87(14) no
O3 C37 C34 120.30(14) no
N37 C37 C34 116.83(13) no
C37 N37 N47 118.64(12) no
C37 N37 H37 120.7 no
N47 N37 H37 120.7 no
C47 N47 N37 113.89(12) no
N47 C47 C41 121.77(14) no
N47 C47 H47 119.1 no
C41 C47 H47 119.1 no
C46 C41 C42 118.55(15) no
C46 C41 C47 122.70(15) no
C42 C41 C47 118.71(14) no
O42 C42 C43 124.01(15) no
O42 C42 C41 115.69(14) no
C43 C42 C41 120.30(15) no
C42 O42 C421 118.09(13) no
O42 C421 H42A 109.5 no
O42 C421 H42B 109.5 no
H42A C421 H42B 109.5 no
O42 C421 H42C 109.5 no
H42A C421 H42C 109.5 no
H42B C421 H42C 109.5 no
C44 C43 C42 119.68(16) no
C44 C43 H43 120.2 no
C42 C43 H43 120.2 no
C45 C44 C43 120.82(16) no
C45 C44 H44 119.6 no
C43 C44 H44 119.6 no
C44 C45 C46 119.63(17) no
C44 C45 H45 120.2 no
C46 C45 H45 120.2 no
C45 C46 C41 121.01(16) no
C45 C46 H46 119.5 no
C41 C46 H46 119.5 no

loop_
_geom_bond_atom_site_label_1
_geom_bond_atom_site_label_2
_geom_bond_distance
_geom_bond_publ_flag
N11 C16 1.338(2) no
N11 C12 1.339(2) no
C12 C13 1.385(2) no
C12 H12 0.95 no
C13 C14 1.388(2) no
C13 H13 0.95 no
C14 C15 1.385(2) no
C14 C17 1.494(2) no
C15 C16 1.378(2) no
C15 H15 0.95 no
C16 H16 0.95 no
C17 O1 1.2346(17) no
C17 N17 1.3374(19) no
N17 N27 1.3889(16) no
N17 H17 0.88 no
N27 C27 1.2827(19) no
C27 C21 1.460(2) no
C27 H27 0.95 no
C21 C26 1.390(2) no
C21 C22 1.407(2) no
C22 O22 1.3645(19) no
C22 C23 1.392(2) no
O22 C221 1.437(2) no
C221 H22A 0.98 no
C221 H22B 0.98 no
C221 H22C 0.98 no
C23 C24 1.377(3) no
C23 H23 0.95 no
C24 C25 1.385(3) no
C24 H24 0.95 no
C25 C26 1.384(2) no
C25 H25 0.95 no
C26 H26 0.95 no
N31 C36 1.338(2) no
N31 C32 1.339(2) no
C32 C33 1.383(2) no
C32 H32 0.95 no
C33 C34 1.387(2) no
C33 H33 0.95 no
C34 C35 1.388(2) no
C34 C37 1.500(2) no
C35 C36 1.382(2) no
C35 H35 0.95 no
C36 H36 0.95 no
C37 O3 1.2327(17) no
C37 N37 1.3461(19) no
N37 N47 1.3889(17) no
N37 H37 0.88 no
N47 C47 1.2829(19) no
C47 C41 1.462(2) no
C47 H47 0.95 no
C41 C46 1.394(2) no
C41 C42 1.406(2) no
C42 O42 1.3685(19) no
C42 C43 1.387(2) no
O42 C421 1.427(2) no
C421 H42A 0.98 no
C421 H42B 0.98 no
C421 H42C 0.98 no
C43 C44 1.384(3) no
C43 H43 0.95 no
C44 C45 1.380(2) no
C44 H44 0.95 no
C45 C46 1.381(2) no
C45 H45 0.95 no
C46 H46 0.95 no

loop_
_geom_hbond_atom_site_label_D
_geom_hbond_atom_site_label_H
_geom_hbond_atom_site_label_A
_geom_hbond_site_symmetry_A
_geom_hbond_distance_DH
_geom_hbond_distance_HA
_geom_hbond_distance_DA
_geom_hbond_angle_DHA
_geom_hbond_publ_flag
N17 H17 O3 . 0.88 2.05 2.8240(16) 146 no
N17 H17 N47 . 0.88 2.51 3.2440(18) 141 no
N37 H37 O1 2_645 0.88 2.06 2.7757(16) 138 no
C33 H33 O1 2_645 0.95 2.34 3.2550(19) 163 no
C47 H47 O1 2_645 0.95 2.43 3.1244(19) 130 no

loop_
_geom_torsion_atom_site_label_1
_geom_torsion_atom_site_label_2
_geom_torsion_atom_site_label_3
_geom_torsion_atom_site_label_4
_geom_torsion
_geom_torsion_publ_flag
C16 N11 C12 C13 -0.5(2) no
N11 C12 C13 C14 1.6(2) no
C12 C13 C14 C15 -1.2(2) no
C12 C13 C14 C17 176.82(14) no
C13 C14 C15 C16 -0.2(2) no
C17 C14 C15 C16 -178.35(14) no
C12 N11 C16 C15 -1.1(2) no
C14 C15 C16 N11 1.5(3) no
C15 C14 C17 O1 38.7(2) no
C13 C14 C17 O1 -139.36(15) no
C15 C14 C17 N17 -140.50(14) no
C13 C14 C17 N17 41.5(2) no
O1 C17 N17 N27 0.9(2) no
C14 C17 N17 N27 -179.96(12) no
C17 N17 N27 C27 -179.37(14) no
N17 N27 C27 C21 -179.69(13) no
N27 C27 C21 C26 -4.5(2) no
N27 C27 C21 C22 176.53(15) no
C26 C21 C22 O22 179.18(14) no
C27 C21 C22 O22 -1.8(2) no
C26 C21 C22 C23 0.2(2) no
C27 C21 C22 C23 179.24(15) no
C23 C22 O22 C221 -1.9(2) no
C21 C22 O22 C221 179.24(14) no
O22 C22 C23 C24 -179.26(16) no
C21 C22 C23 C24 -0.4(3) no
C22 C23 C24 C25 0.5(3) no
C23 C24 C25 C26 -0.3(3) no
C24 C25 C26 C21 0.1(3) no
C22 C21 C26 C25 -0.1(2) no
C27 C21 C26 C25 -179.07(16) no
C36 N31 C32 C33 -0.1(3) no
N31 C32 C33 C34 -0.9(3) no
C32 C33 C34 C35 0.9(2) no
C32 C33 C34 C37 -176.50(15) no
C33 C34 C35 C36 0.1(2) no
C37 C34 C35 C36 177.68(14) no
C32 N31 C36 C35 1.2(2) no
C34 C35 C36 N31 -1.2(2) no
C33 C34 C37 O3 164.71(14) no
C35 C34 C37 O3 -12.7(2) no
C33 C34 C37 N37 -14.9(2) no
C35 C34 C37 N37 167.71(13) no
O3 C37 N37 N47 -8.2(2) no
C34 C37 N37 N47 171.40(12) no
C37 N37 N47 C47 -177.15(13) no
N37 N47 C47 C41 176.01(13) no
N47 C47 C41 C46 -0.1(2) no
N47 C47 C41 C42 -177.80(14) no
C46 C41 C42 O42 -178.61(14) no
C47 C41 C42 O42 -0.8(2) no
C46 C41 C42 C43 1.2(2) no
C47 C41 C42 C43 179.02(14) no
C43 C42 O42 C421 -10.8(2) no
C41 C42 O42 C421 169.09(15) no
O42 C42 C43 C44 179.04(15) no
C41 C42 C43 C44 -0.8(2) no
C42 C43 C44 C45 -0.2(3) no
C43 C44 C45 C46 0.7(3) no
C44 C45 C46 C41 -0.3(3) no
C42 C41 C46 C45 -0.7(2) no
C47 C41 C46 C45 -178.40(15) no

loop_
_cod_related_entry_id
_cod_related_entry_database
_cod_related_entry_code
1 ChemSpider 7842873
